data_7248915
loop_
_publ_author_name
'Vinodh, Mickey'
'Alshammari, Anwar A.'
'Al-Azemi, Talal F.'

_publ_section_title
;
 Influence of halogen--halogen interactions in the self-assembly of
 pillar[5]arene-based supramolecular polymers
;
_journal_issue 29
_journal_name_full 'RSC Advances'
_journal_page_first 20553
_journal_page_last 20560
_journal_paper_doi 10.1039/D4RA03769C
_journal_volume 14
_journal_year 2024
_chemical_formula_sum 'C104 H128 I7 O20'
_chemical_formula_weight 2586.36
_space_group_crystal_system triclinic
_space_group_IT_number 2
_space_group_name_Hall '-P 1'
_space_group_name_H-M_alt 'P -1'
_atom_sites_solution_hydrogens geom
_audit_creation_method SHELXL-2017/1
_audit_update_record
;
2024-03-23 deposited with the CCDC.	2024-06-24 downloaded from the CCDC.
;
_cell_angle_alpha 88.021(6)
_cell_angle_beta 77.859(6)
_cell_angle_gamma 71.497(5)
_cell_formula_units_Z 1
_cell_length_a 10.6280(9)
_cell_length_b 12.2335(12)
_cell_length_c 23.534(2)
_cell_measurement_reflns_used 12749
_cell_measurement_temperature 150(2)
_cell_measurement_theta_max 25.00
_cell_measurement_theta_min 2.99
_cell_volume 2835.0(5)
_computing_structure_refinement 'SHELXL-2017/1 (Sheldrick, 2017)'
_diffrn_ambient_temperature 150(2)
_diffrn_detector_area_resol_mean 10.000
_diffrn_measured_fraction_theta_full 0.981
_diffrn_measured_fraction_theta_max 0.981
_diffrn_measurement_device_type 'Rigaku R-AXIS RAPID'
_diffrn_measurement_method \w
_diffrn_radiation_type 'Mo K\a'
_diffrn_radiation_wavelength 0.71075
_diffrn_reflns_av_R_equivalents 0.0671
_diffrn_reflns_av_unetI/netI 0.0723
_diffrn_reflns_Laue_measured_fraction_full 0.981
_diffrn_reflns_Laue_measured_fraction_max 0.981
_diffrn_reflns_limit_h_max 11
_diffrn_reflns_limit_h_min -12
_diffrn_reflns_limit_k_max 14
_diffrn_reflns_limit_k_min -14
_diffrn_reflns_limit_l_max 27
_diffrn_reflns_limit_l_min -27
_diffrn_reflns_number 34070
_diffrn_reflns_point_group_measured_fraction_full 0.981
_diffrn_reflns_point_group_measured_fraction_max 0.981
_diffrn_reflns_theta_full 25.029
_diffrn_reflns_theta_max 25.029
_diffrn_reflns_theta_min 2.992
_exptl_absorpt_coefficient_mu 1.977
_exptl_absorpt_correction_T_max 0.873
_exptl_absorpt_correction_T_min 0.542
_exptl_absorpt_correction_type multi-scan
_exptl_absorpt_process_details 'ABSCOR (Rigaku, 1995)'
_exptl_crystal_colour Colorless
_exptl_crystal_density_diffrn 1.515
_exptl_crystal_description Block
_exptl_crystal_F_000 1283
_exptl_crystal_size_max 0.160
_exptl_crystal_size_mid 0.110
_exptl_crystal_size_min 0.060
_refine_diff_density_max 1.664
_refine_diff_density_min -1.119
_refine_diff_density_rms 0.132
_refine_ls_extinction_method none
_refine_ls_goodness_of_fit_ref 1.234
_refine_ls_hydrogen_treatment constr
_refine_ls_matrix_type full
_refine_ls_number_parameters 651
_refine_ls_number_reflns 9826
_refine_ls_number_restraints 151
_refine_ls_restrained_S_all 1.228
_refine_ls_R_factor_all 0.1935
_refine_ls_R_factor_gt 0.1199
_refine_ls_shift/su_max 0.027
_refine_ls_shift/su_mean 0.003
_refine_ls_structure_factor_coef Fsqd
_refine_ls_weighting_details 'w=1/[\s^2^(Fo^2^)+(0.2000P)^2^] where P=(Fo^2^+2Fc^2^)/3'
_refine_ls_weighting_scheme calc
_refine_ls_wR_factor_gt 0.3487
_refine_ls_wR_factor_ref 0.3985
_reflns_Friedel_coverage 0.000
_reflns_number_gt 4559
_reflns_number_total 9826
_reflns_threshold_expression 'I > 2\s(I)'
_cod_data_source_file d4ra03769c2.cif
_cod_data_source_block DPM5_BuI2
_cod_original_cell_volume 2835.1(5)
_cod_database_code 7248915
_shelx_shelxl_version_number 2017/1
_shelx_space_group_comment
;
The symmetry employed for this shelxl refinement is uniquely defined
by the following loop, which should always be used as a source of
symmetry information in preference to the above space-group names.
They are only intended as comments.
;
_shelx_estimated_absorpt_t_min 0.743
_shelx_estimated_absorpt_t_max 0.891

loop_
_space_group_symop_operation_xyz
'x, y, z'
'-x, -y, -z'

loop_
_atom_site_label
_atom_site_type_symbol
_atom_site_fract_x
_atom_site_fract_y
_atom_site_fract_z
_atom_site_U_iso_or_equiv
_atom_site_adp_type
_atom_site_occupancy
_atom_site_site_symmetry_order
_atom_site_calc_flag
_atom_site_refinement_flags_posn
_atom_site_refinement_flags_adp
_atom_site_refinement_flags_occupancy
_atom_site_disorder_assembly
_atom_site_disorder_group
I3 I 0.6903(3) 0.52589(16) 0.45573(11) 0.2835(15) Uani 1 1 d . . . . .
I4 I 0.8475(5) 1.3294(4) 0.00811(18) 0.245(2) Uani 0.5 1 d D U P . .
O1 O 0.1261(9) 1.1022(7) 0.0775(4) 0.108(2) Uani 1 1 d . . . . .
O2 O 0.6642(8) 0.8609(7) 0.0802(3) 0.103(2) Uani 1 1 d . . . . .
O3 O 0.2569(8) 0.6896(7) 0.1452(3) 0.093(2) Uani 1 1 d . . . . .
O4 O 0.6687(7) 0.6332(7) 0.2643(4) 0.103(2) Uani 1 1 d . . . . .
O5 O 0.1476(7) 0.7016(5) 0.3643(3) 0.0847(19) Uani 1 1 d . . . . .
O6 O 0.4717(9) 0.9262(7) 0.4337(4) 0.111(3) Uani 1 1 d . . . . .
O7 O -0.0474(8) 1.1251(6) 0.4267(3) 0.093(2) Uani 1 1 d . . . . .
O8 O 0.3489(8) 1.3336(6) 0.3582(3) 0.095(2) Uani 1 1 d . . . . .
O9 O -0.0592(8) 1.3722(6) 0.2531(3) 0.094(2) Uani 1 1 d . . . . .
O10 O 0.4700(8) 1.2944(7) 0.1351(3) 0.103(2) Uani 1 1 d . . . . .
C1 C 0.3507(12) 1.1002(10) 0.0764(4) 0.079(3) Uani 1 1 d . . . . .
C2 C 0.2645(12) 1.0351(10) 0.0778(4) 0.080(3) Uani 1 1 d . . . . .
C3 C 0.3073(12) 0.9203(11) 0.0798(4) 0.080(3) Uani 1 1 d . . . . .
H3 H 0.246737 0.879346 0.080601 0.096 Uiso 1 1 calc R U . . .
C4 C 0.4382(11) 0.8638(9) 0.0805(4) 0.075(3) Uani 1 1 d . . . . .
C5 C 0.5294(11) 0.9263(11) 0.0787(4) 0.081(3) Uani 1 1 d . . . . .
C6 C 0.4823(12) 1.0437(10) 0.0777(4) 0.078(3) Uani 1 1 d . . . . .
H6 H 0.541394 1.085692 0.077900 0.094 Uiso 1 1 calc R U . . .
C7 C 0.4926(12) 0.7284(10) 0.0842(4) 0.089(3) Uani 1 1 d . . . . .
H7A H 0.443245 0.694216 0.063746 0.106 Uiso 1 1 calc R U . . .
H7B H 0.587739 0.700467 0.065214 0.106 Uiso 1 1 calc R U . . .
C53 C 0.5605(14) 1.477(2) 0.0148(11) 0.174(7) Uani 0.5 1 d D U P . .
H53A H 0.557678 1.404378 0.031509 0.209 Uiso 0.5 1 calc R U P . .
H53B H 0.546115 1.530614 0.046880 0.209 Uiso 0.5 1 calc R U P . .
C52 C 0.7060(18) 1.4582(13) -0.0211(8) 0.158(6) Uani 0.5 1 d D U P . .
H52A H 0.728131 1.529013 -0.020049 0.190 Uiso 0.5 1 calc R U P . .
H52B H 0.708625 1.440636 -0.061344 0.190 Uiso 0.5 1 calc R U P . .
C51 C 0.947(3) 0.5214(17) 0.4869(7) 0.218(10) Uani 1 1 d . U . . .
H51A H 0.980176 0.510924 0.445167 0.261 Uiso 1 1 calc R U . . .
H51B H 0.908714 0.603694 0.495692 0.261 Uiso 1 1 calc R U . . .
C50 C 0.819(3) 0.4620(15) 0.5059(7) 0.222(10) Uani 1 1 d . U . . .
H50A H 0.774972 0.480680 0.546411 0.267 Uiso 1 1 calc R U . . .
H50B H 0.855516 0.378696 0.500570 0.267 Uiso 1 1 calc R U . . .
C8 C 0.4763(10) 0.6918(8) 0.1460(4) 0.076(3) Uani 1 1 d . . . . .
C9 C 0.3583(11) 0.6738(8) 0.1761(4) 0.077(3) Uani 1 1 d . . . . .
C10 C 0.3425(10) 0.6440(7) 0.2336(4) 0.073(2) Uani 1 1 d . . . . .
H10 H 0.261518 0.632981 0.252510 0.087 Uiso 1 1 calc R U . . .
C11 C 0.4471(9) 0.6298(7) 0.2642(4) 0.064(2) Uani 1 1 d . . . . .
C12 C 0.5673(10) 0.6463(8) 0.2321(5) 0.076(3) Uani 1 1 d . . . . .
C13 C 0.5790(10) 0.6761(7) 0.1754(4) 0.069(2) Uani 1 1 d . . . . .
H13 H 0.659985 0.686175 0.155817 0.083 Uiso 1 1 calc R U . . .
C14 C 0.4301(10) 0.6009(7) 0.3253(4) 0.075(3) Uani 1 1 d . . . . .
H14A H 0.518013 0.558417 0.333526 0.090 Uiso 1 1 calc R U . . .
H14B H 0.373409 0.551396 0.333024 0.090 Uiso 1 1 calc R U . . .
C15 C 0.3647(11) 0.7100(8) 0.3660(4) 0.069(2) Uani 1 1 d . . . . .
C16 C 0.2272(10) 0.7588(8) 0.3822(4) 0.064(2) Uani 1 1 d . . . . .
C17 C 0.1706(10) 0.8623(8) 0.4149(4) 0.070(2) Uani 1 1 d . . . . .
H17 H 0.076802 0.894740 0.425219 0.084 Uiso 1 1 calc R U . . .
C18 C 0.2536(12) 0.9178(8) 0.4322(4) 0.072(2) Uani 1 1 d . . . . .
C19 C 0.3937(13) 0.8659(9) 0.4154(4) 0.081(3) Uani 1 1 d . . . . .
C20 C 0.4475(11) 0.7652(8) 0.3832(4) 0.074(2) Uani 1 1 d . . . . .
H20 H 0.541333 0.732668 0.372472 0.089 Uiso 1 1 calc R U . . .
C21 C 0.1908(12) 1.0299(8) 0.4682(4) 0.079(3) Uani 1 1 d . . . . .
H21A H 0.249713 1.034851 0.493685 0.095 Uiso 1 1 calc R U . . .
H21B H 0.104198 1.031002 0.492175 0.095 Uiso 1 1 calc R U . . .
C22 C 0.1698(11) 1.1336(8) 0.4290(4) 0.069(2) Uani 1 1 d . . . . .
C23 C 0.0502(11) 1.1785(8) 0.4081(4) 0.076(3) Uani 1 1 d . . . . .
C24 C 0.0335(11) 1.2707(8) 0.3716(4) 0.074(2) Uani 1 1 d . . . . .
H24 H -0.045799 1.298310 0.357463 0.088 Uiso 1 1 calc R U . . .
C25 C 0.1331(10) 1.3221(7) 0.3562(4) 0.065(2) Uani 1 1 d . . . . .
C26 C 0.2502(10) 1.2794(8) 0.3773(4) 0.072(2) Uani 1 1 d . . . . .
C27 C 0.2704(10) 1.1863(7) 0.4135(3) 0.067(2) Uani 1 1 d . . . . .
H27 H 0.350266 1.159260 0.427262 0.080 Uiso 1 1 calc R U . . .
C28 C 0.1133(10) 1.4219(7) 0.3157(4) 0.073(2) Uani 1 1 d . . . . .
H28A H 0.165680 1.470020 0.322923 0.087 Uiso 1 1 calc R U . . .
H28B H 0.018334 1.468394 0.323536 0.087 Uiso 1 1 calc R U . . .
C29 C 0.1582(11) 1.3790(7) 0.2513(4) 0.072(2) Uani 1 1 d . . . . .
C30 C 0.0709(9) 1.3501(7) 0.2225(4) 0.066(2) Uani 1 1 d . . . . .
C31 C 0.1174(12) 1.3100(9) 0.1653(5) 0.084(3) Uani 1 1 d . . . . .
H31 H 0.056579 1.295559 0.145731 0.101 Uiso 1 1 calc R U . . .
C32 C 0.2478(12) 1.2905(8) 0.1364(4) 0.077(3) Uani 1 1 d . . . . .
C33 C 0.3391(11) 1.3158(8) 0.1660(4) 0.077(3) Uani 1 1 d . . . . .
C34 C 0.2926(10) 1.3623(8) 0.2215(4) 0.072(2) Uani 1 1 d . . . . .
H34 H 0.351290 1.383266 0.239914 0.087 Uiso 1 1 calc R U . . .
C35 C 0.3004(13) 1.2327(9) 0.0764(4) 0.089(3) Uani 1 1 d . . . . .
H35A H 0.374353 1.258976 0.056151 0.107 Uiso 1 1 calc R U . . .
H35B H 0.228442 1.257061 0.054736 0.107 Uiso 1 1 calc R U . . .
C36 C 0.0330(14) 1.0360(13) 0.0830(7) 0.125(5) Uani 1 1 d . . . . .
H36A H 0.069762 0.972421 0.055136 0.150 Uiso 1 1 calc R U . . .
H36B H -0.052640 1.084445 0.075990 0.150 Uiso 1 1 calc R U . . .
H36C H 0.020247 1.007152 0.121539 0.150 Uiso 1 1 calc R U . . .
C37 C 0.7565(13) 0.9235(13) 0.0768(6) 0.123(4) Uani 1 1 d . . . . .
H37A H 0.726576 0.978334 0.108942 0.147 Uiso 1 1 calc R U . . .
H37B H 0.760756 0.963557 0.040967 0.147 Uiso 1 1 calc R U . . .
H37C H 0.844869 0.871326 0.078129 0.147 Uiso 1 1 calc R U . . .
C38 C 0.1312(13) 0.6703(12) 0.1747(5) 0.109(4) Uani 1 1 d . . . . .
H38A H 0.082421 0.730309 0.203842 0.131 Uiso 1 1 calc R U . . .
H38B H 0.151808 0.596966 0.192782 0.131 Uiso 1 1 calc R U . . .
H38C H 0.076492 0.670846 0.146951 0.131 Uiso 1 1 calc R U . . .
C39 C 0.7931(12) 0.6529(11) 0.2355(7) 0.123(5) Uani 1 1 d . . . . .
H39A H 0.856588 0.633032 0.260761 0.148 Uiso 1 1 calc R U . . .
H39B H 0.774650 0.732817 0.226359 0.148 Uiso 1 1 calc R U . . .
H39C H 0.830810 0.606123 0.200358 0.148 Uiso 1 1 calc R U . . .
C40 C 0.0032(12) 0.7529(10) 0.3794(5) 0.096(3) Uani 1 1 d . . . . .
H40A H -0.021797 0.829131 0.364550 0.115 Uiso 1 1 calc R U . . .
H40B H -0.026385 0.757251 0.420963 0.115 Uiso 1 1 calc R U . . .
H40C H -0.039045 0.706760 0.362865 0.115 Uiso 1 1 calc R U . . .
C41 C 0.6162(15) 0.8773(13) 0.4200(8) 0.150(6) Uani 1 1 d . . . . .
H41A H 0.646701 0.862000 0.378800 0.179 Uiso 1 1 calc R U . . .
H41B H 0.642781 0.806577 0.439947 0.179 Uiso 1 1 calc R U . . .
H41C H 0.656155 0.930451 0.432000 0.179 Uiso 1 1 calc R U . . .
C42 C -0.1761(13) 1.1702(12) 0.4115(6) 0.117(4) Uani 1 1 d . . . . .
H42A H -0.221543 1.113039 0.417159 0.140 Uiso 1 1 calc R U . . .
H42B H -0.163952 1.190645 0.371378 0.140 Uiso 1 1 calc R U . . .
H42C H -0.229741 1.237487 0.435523 0.140 Uiso 1 1 calc R U . . .
C43 C 0.4711(15) 1.2933(11) 0.3798(7) 0.126(5) Uani 1 1 d . . . . .
H43A H 0.522684 1.217168 0.363853 0.151 Uiso 1 1 calc R U . . .
H43B H 0.449012 1.291233 0.421417 0.151 Uiso 1 1 calc R U . . .
H43C H 0.523743 1.344375 0.368551 0.151 Uiso 1 1 calc R U . . .
C44 C -0.1543(14) 1.3422(12) 0.2259(7) 0.130(5) Uani 1 1 d . . . . .
H44A H -0.123279 1.260629 0.217482 0.156 Uiso 1 1 calc R U . . .
H44B H -0.161031 1.382645 0.190382 0.156 Uiso 1 1 calc R U . . .
H44C H -0.241874 1.363529 0.251693 0.156 Uiso 1 1 calc R U . . .
C45 C 0.5548(15) 1.3318(13) 0.1616(8) 0.143(6) Uani 1 1 d . . . . .
H45A H 0.573992 1.285290 0.194355 0.172 Uiso 1 1 calc R U . . .
H45B H 0.510953 1.410937 0.174528 0.172 Uiso 1 1 calc R U . . .
H45C H 0.638012 1.324967 0.134236 0.172 Uiso 1 1 calc R U . . .
I1 I 0.06409(11) 0.99461(12) 0.25510(5) 0.1490(6) Uani 1 1 d D U . . .
C46A C 0.2673(15) 0.9384(19) 0.258(2) 0.262(10) Uani 0.554(19) 1 d D U P A 1
H46A H 0.280566 0.889711 0.290840 0.315 Uiso 0.554(19) 1 calc R U P A 1
H46B H 0.318584 0.892244 0.222797 0.315 Uiso 0.554(19) 1 calc R U P A 1
C47A C 0.3217(13) 1.040(3) 0.263(2) 0.262(10) Uani 0.554(19) 1 d D U P A 1
H47A H 0.299283 1.070689 0.302213 0.314 Uiso 0.554(19) 1 calc R U P A 1
H47B H 0.289422 1.101197 0.236896 0.314 Uiso 0.554(19) 1 calc R U P A 1
C48A C 0.4748(13) 0.975(2) 0.243(2) 0.257(10) Uani 0.554(19) 1 d D U P A 1
H48A H 0.509402 0.920794 0.271003 0.309 Uiso 0.554(19) 1 calc R U P A 1
H48B H 0.495019 0.934726 0.205244 0.309 Uiso 0.554(19) 1 calc R U P A 1
C49A C 0.5298(19) 1.077(3) 0.238(2) 0.259(10) Uani 0.554(19) 1 d D U P A 1
H49A H 0.471333 1.136934 0.266702 0.311 Uiso 0.554(19) 1 calc R U P A 1
H49B H 0.528688 1.109221 0.199880 0.311 Uiso 0.554(19) 1 calc R U P A 1
C46B C 0.220(2) 1.060(2) 0.254(3) 0.258(10) Uani 0.446(19) 1 d D U P A 2
H46C H 0.231162 1.104685 0.219534 0.310 Uiso 0.446(19) 1 calc R U P A 2
H46D H 0.197175 1.112178 0.287698 0.310 Uiso 0.446(19) 1 calc R U P A 2
C47B C 0.3561(16) 0.965(3) 0.255(3) 0.259(10) Uani 0.446(19) 1 d D U P A 2
H47C H 0.400265 0.929301 0.216811 0.311 Uiso 0.446(19) 1 calc R U P A 2
H47D H 0.345299 0.907093 0.282810 0.311 Uiso 0.446(19) 1 calc R U P A 2
C48B C 0.4319(16) 1.042(4) 0.274(2) 0.258(10) Uani 0.446(19) 1 d D U P A 2
H48C H 0.380427 1.123008 0.275510 0.310 Uiso 0.446(19) 1 calc R U P A 2
H48D H 0.454030 1.020626 0.312160 0.310 Uiso 0.446(19) 1 calc R U P A 2
C49B C 0.559(2) 1.011(5) 0.2254(15) 0.260(10) Uani 0.446(19) 1 d D U P A 2
H49C H 0.540939 1.059870 0.192960 0.312 Uiso 0.446(19) 1 calc R U P A 2
H49D H 0.579942 0.931378 0.212030 0.312 Uiso 0.446(19) 1 calc R U P A 2
I2 I 0.72518(14) 1.02881(19) 0.25197(9) 0.2247(10) Uani 1 1 d D U . . .

loop_
_atom_site_aniso_label
_atom_site_aniso_U_11
_atom_site_aniso_U_22
_atom_site_aniso_U_33
_atom_site_aniso_U_23
_atom_site_aniso_U_13
_atom_site_aniso_U_12
I3 0.352(3) 0.1535(14) 0.313(3) -0.0313(15) -0.190(3) 0.0450(16)
I4 0.257(5) 0.248(4) 0.201(3) -0.024(3) 0.034(3) -0.089(4)
O1 0.100(6) 0.121(6) 0.116(6) 0.019(5) -0.042(5) -0.044(5)
O2 0.085(5) 0.116(6) 0.108(6) 0.012(4) -0.010(4) -0.038(5)
O3 0.107(5) 0.114(6) 0.073(4) 0.012(4) -0.027(4) -0.052(5)
O4 0.073(5) 0.099(5) 0.146(7) 0.023(5) -0.046(5) -0.027(4)
O5 0.084(5) 0.077(4) 0.100(5) -0.015(3) -0.008(4) -0.041(4)
O6 0.110(6) 0.112(6) 0.139(7) -0.003(5) -0.061(5) -0.051(5)
O7 0.102(6) 0.093(5) 0.097(5) 0.022(4) -0.010(4) -0.055(4)
O8 0.099(5) 0.090(5) 0.118(6) 0.027(4) -0.031(4) -0.059(4)
O9 0.082(5) 0.089(5) 0.116(6) 0.012(4) -0.027(4) -0.029(4)
O10 0.098(6) 0.113(6) 0.109(5) -0.010(4) -0.002(4) -0.061(5)
C1 0.101(8) 0.104(8) 0.046(5) 0.013(5) -0.013(5) -0.057(7)
C2 0.106(8) 0.095(8) 0.051(5) 0.008(5) -0.016(5) -0.048(7)
C3 0.090(8) 0.109(9) 0.052(5) 0.011(5) -0.010(5) -0.053(7)
C4 0.080(7) 0.094(7) 0.052(5) 0.004(5) -0.004(4) -0.037(6)
C5 0.083(7) 0.105(9) 0.055(5) 0.001(5) -0.003(5) -0.039(7)
C6 0.091(8) 0.098(8) 0.061(6) 0.013(5) -0.007(5) -0.059(7)
C7 0.091(7) 0.121(9) 0.052(6) -0.006(5) -0.002(5) -0.040(7)
C53 0.269(14) 0.195(14) 0.085(13) -0.057(13) -0.001(11) -0.127(12)
C52 0.267(16) 0.182(13) 0.073(12) -0.073(11) -0.005(10) -0.149(10)
C51 0.43(3) 0.119(11) 0.077(9) 0.011(8) -0.028(12) -0.064(14)
C50 0.43(3) 0.114(11) 0.082(8) 0.016(7) -0.001(12) -0.064(14)
C8 0.074(6) 0.059(6) 0.082(7) -0.014(5) 0.007(5) -0.018(5)
C9 0.084(7) 0.075(6) 0.078(7) -0.003(5) -0.025(5) -0.028(5)
C10 0.070(6) 0.055(5) 0.092(7) 0.000(5) -0.011(5) -0.022(4)
C11 0.079(6) 0.046(5) 0.062(5) -0.002(4) -0.011(4) -0.016(4)
C12 0.077(6) 0.054(5) 0.095(7) -0.005(5) -0.014(5) -0.020(5)
C13 0.068(6) 0.062(6) 0.068(6) -0.004(4) 0.004(5) -0.020(4)
C14 0.084(6) 0.051(5) 0.093(7) 0.013(5) -0.022(5) -0.024(5)
C15 0.096(7) 0.061(5) 0.059(5) 0.019(4) -0.031(5) -0.032(5)
C16 0.079(6) 0.070(6) 0.062(5) 0.016(4) -0.025(4) -0.042(5)
C17 0.079(6) 0.078(6) 0.062(5) 0.005(5) -0.017(4) -0.037(5)
C18 0.107(8) 0.064(6) 0.054(5) 0.021(4) -0.031(5) -0.033(6)
C19 0.111(9) 0.080(7) 0.077(6) 0.013(5) -0.045(6) -0.050(7)
C20 0.087(7) 0.061(6) 0.087(6) 0.017(5) -0.040(5) -0.029(5)
C21 0.120(8) 0.074(6) 0.052(5) 0.007(5) -0.019(5) -0.042(6)
C22 0.095(7) 0.067(6) 0.051(5) -0.009(4) -0.008(5) -0.037(5)
C23 0.092(7) 0.066(6) 0.069(6) -0.003(5) -0.008(5) -0.029(5)
C24 0.082(6) 0.065(6) 0.074(6) -0.005(5) -0.004(5) -0.031(5)
C25 0.083(6) 0.045(5) 0.065(5) -0.004(4) -0.011(5) -0.017(4)
C26 0.085(7) 0.059(6) 0.072(6) -0.006(5) -0.006(5) -0.032(5)
C27 0.085(6) 0.058(5) 0.055(5) -0.001(4) -0.013(4) -0.021(5)
C28 0.078(6) 0.047(5) 0.093(7) 0.010(5) -0.018(5) -0.019(4)
C29 0.095(7) 0.050(5) 0.076(6) 0.017(4) -0.027(5) -0.025(5)
C30 0.070(6) 0.055(5) 0.071(6) 0.015(4) -0.013(5) -0.020(4)
C31 0.091(7) 0.095(7) 0.087(7) 0.042(6) -0.047(6) -0.044(6)
C32 0.098(8) 0.069(6) 0.078(6) 0.029(5) -0.031(6) -0.041(5)
C33 0.082(7) 0.080(7) 0.078(7) 0.009(5) -0.009(5) -0.042(5)
C34 0.083(7) 0.061(5) 0.083(7) 0.011(5) -0.023(5) -0.036(5)
C35 0.111(8) 0.098(8) 0.068(6) 0.021(5) -0.020(6) -0.046(7)
C36 0.103(9) 0.150(12) 0.153(12) 0.038(9) -0.055(8) -0.069(9)
C37 0.086(8) 0.174(13) 0.114(9) 0.000(9) 0.002(7) -0.065(9)
C38 0.109(9) 0.146(11) 0.098(8) 0.028(7) -0.031(7) -0.072(8)
C39 0.075(7) 0.103(9) 0.199(15) 0.016(9) -0.055(8) -0.024(7)
C40 0.089(8) 0.092(8) 0.121(9) 0.005(6) -0.029(6) -0.045(6)
C41 0.115(11) 0.120(11) 0.230(18) -0.048(11) -0.097(12) -0.017(9)
C42 0.099(9) 0.127(10) 0.150(11) 0.053(9) -0.055(8) -0.059(8)
C43 0.127(11) 0.094(9) 0.186(14) 0.032(9) -0.067(10) -0.055(8)
C44 0.096(9) 0.124(11) 0.186(14) -0.020(9) -0.024(9) -0.057(8)
C45 0.106(10) 0.128(12) 0.181(14) -0.032(10) 0.031(10) -0.055(9)
I1 0.0926(7) 0.2021(13) 0.1703(11) 0.0190(8) -0.0403(6) -0.0648(7)
C46A 0.107(9) 0.25(2) 0.44(3) -0.12(2) -0.080(14) -0.047(11)
C47A 0.109(9) 0.25(2) 0.44(3) -0.12(2) -0.079(14) -0.048(11)
C48A 0.106(9) 0.25(2) 0.44(3) -0.12(2) -0.082(14) -0.051(11)
C49A 0.109(9) 0.25(2) 0.44(3) -0.12(2) -0.080(14) -0.048(11)
C46B 0.106(9) 0.25(2) 0.44(3) -0.12(2) -0.080(15) -0.054(11)
C47B 0.107(8) 0.25(2) 0.44(3) -0.12(2) -0.081(14) -0.051(11)
C48B 0.106(8) 0.25(2) 0.44(3) -0.12(2) -0.080(14) -0.052(11)
C49B 0.108(10) 0.25(2) 0.44(3) -0.12(2) -0.078(13) -0.048(12)
I2 0.1042(9) 0.299(2) 0.298(2) -0.0352(16) -0.0489(11) -0.0933(12)

loop_
_atom_type_symbol
_atom_type_description
_atom_type_scat_dispersion_real
_atom_type_scat_dispersion_imag
_atom_type_scat_source
C C 0.0033 0.0016 'International Tables Vol C Tables 4.2.6.8 and 6.1.1.4'
H H 0.0000 0.0000 'International Tables Vol C Tables 4.2.6.8 and 6.1.1.4'
O O 0.0106 0.0060 'International Tables Vol C Tables 4.2.6.8 and 6.1.1.4'
I I -0.4742 1.8119 'International Tables Vol C Tables 4.2.6.8 and 6.1.1.4'

loop_
_geom_angle_atom_site_label_1
_geom_angle_atom_site_label_2
_geom_angle_atom_site_label_3
_geom_angle
_geom_angle_site_symmetry_1
_geom_angle_site_symmetry_3
_geom_angle_publ_flag
C2 O1 C36 114.8(9) . . ?
C5 O2 C37 116.0(10) . . ?
C9 O3 C38 118.0(8) . . ?
C12 O4 C39 118.1(9) . . ?
C16 O5 C40 118.0(7) . . ?
C19 O6 C41 118.5(9) . . ?
C23 O7 C42 119.6(8) . . ?
C26 O8 C43 117.5(8) . . ?
C30 O9 C44 118.1(9) . . ?
C33 O10 C45 116.1(9) . . ?
C6 C1 C2 117.9(10) . . ?
C6 C1 C35 119.8(9) . . ?
C2 C1 C35 122.3(11) . . ?
C3 C2 C1 122.3(11) . . ?
C3 C2 O1 123.5(9) . . ?
C1 C2 O1 114.2(10) . . ?
C2 C3 C4 120.0(10) . . ?
C2 C3 H3 120.0 . . ?
C4 C3 H3 120.0 . . ?
C3 C4 C5 119.6(10) . . ?
C3 C4 C7 121.7(9) . . ?
C5 C4 C7 118.7(10) . . ?
C6 C5 C4 119.0(10) . . ?
C6 C5 O2 124.8(9) . . ?
C4 C5 O2 116.1(10) . . ?
C1 C6 C5 121.1(9) . . ?
C1 C6 H6 119.4 . . ?
C5 C6 H6 119.4 . . ?
C8 C7 C4 111.5(8) . . ?
C8 C7 H7A 109.3 . . ?
C4 C7 H7A 109.3 . . ?
C8 C7 H7B 109.3 . . ?
C4 C7 H7B 109.3 . . ?
H7A C7 H7B 108.0 . . ?
C53 C53 C52 120(3) 2_685 . ?
C53 C53 H53A 107.4 2_685 . ?
C52 C53 H53A 107.4 . . ?
C53 C53 H53B 107.4 2_685 . ?
C52 C53 H53B 107.4 . . ?
H53A C53 H53B 106.9 . . ?
C53 C52 I4 113.1(9) . . ?
C53 C52 H52A 109.0 . . ?
I4 C52 H52A 109.0 . . ?
C53 C52 H52B 109.0 . . ?
I4 C52 H52B 109.0 . . ?
H52A C52 H52B 107.8 . . ?
C51 C51 C50 116(2) 2_766 . ?
C51 C51 H51A 108.3 2_766 . ?
C50 C51 H51A 108.3 . . ?
C51 C51 H51B 108.3 2_766 . ?
C50 C51 H51B 108.3 . . ?
H51A C51 H51B 107.4 . . ?
C51 C50 I3 107.2(10) . . ?
C51 C50 H50A 110.3 . . ?
I3 C50 H50A 110.3 . . ?
C51 C50 H50B 110.3 . . ?
I3 C50 H50B 110.3 . . ?
H50A C50 H50B 108.5 . . ?
C13 C8 C9 117.1(9) . . ?
C13 C8 C7 120.7(9) . . ?
C9 C8 C7 122.2(10) . . ?
C10 C9 C8 121.9(9) . . ?
C10 C9 O3 122.4(9) . . ?
C8 C9 O3 115.8(9) . . ?
C9 C10 C11 121.1(8) . . ?
C9 C10 H10 119.4 . . ?
C11 C10 H10 119.4 . . ?
C12 C11 C10 115.8(8) . . ?
C12 C11 C14 122.7(9) . . ?
C10 C11 C14 121.5(8) . . ?
C13 C12 O4 124.3(9) . . ?
C13 C12 C11 121.4(9) . . ?
O4 C12 C11 114.3(9) . . ?
C12 C13 C8 122.8(9) . . ?
C12 C13 H13 118.6 . . ?
C8 C13 H13 118.6 . . ?
C11 C14 C15 111.9(7) . . ?
C11 C14 H14A 109.2 . . ?
C15 C14 H14A 109.2 . . ?
C11 C14 H14B 109.2 . . ?
C15 C14 H14B 109.2 . . ?
H14A C14 H14B 107.9 . . ?
C16 C15 C20 118.6(9) . . ?
C16 C15 C14 121.8(8) . . ?
C20 C15 C14 119.4(9) . . ?
C15 C16 O5 117.1(8) . . ?
C15 C16 C17 120.8(7) . . ?
O5 C16 C17 122.1(9) . . ?
C16 C17 C18 120.7(9) . . ?
C16 C17 H17 119.7 . . ?
C18 C17 H17 119.7 . . ?
C19 C18 C17 117.5(9) . . ?
C19 C18 C21 122.3(9) . . ?
C17 C18 C21 120.2(10) . . ?
C20 C19 C18 121.2(8) . . ?
C20 C19 O6 123.9(11) . . ?
C18 C19 O6 114.8(9) . . ?
C19 C20 C15 121.2(10) . . ?
C19 C20 H20 119.4 . . ?
C15 C20 H20 119.4 . . ?
C18 C21 C22 110.9(7) . . ?
C18 C21 H21A 109.5 . . ?
C22 C21 H21A 109.5 . . ?
C18 C21 H21B 109.5 . . ?
C22 C21 H21B 109.5 . . ?
H21A C21 H21B 108.0 . . ?
C27 C22 C23 118.4(9) . . ?
C27 C22 C21 120.3(9) . . ?
C23 C22 C21 121.4(8) . . ?
C24 C23 O7 123.5(10) . . ?
C24 C23 C22 120.9(9) . . ?
O7 C23 C22 115.6(9) . . ?
C25 C24 C23 120.6(10) . . ?
C25 C24 H24 119.7 . . ?
C23 C24 H24 119.7 . . ?
C24 C25 C26 118.8(8) . . ?
C24 C25 C28 119.6(9) . . ?
C26 C25 C28 121.5(8) . . ?
C25 C26 C27 121.9(8) . . ?
C25 C26 O8 115.6(8) . . ?
C27 C26 O8 122.4(9) . . ?
C26 C27 C22 119.4(9) . . ?
C26 C27 H27 120.3 . . ?
C22 C27 H27 120.3 . . ?
C25 C28 C29 111.3(7) . . ?
C25 C28 H28A 109.4 . . ?
C29 C28 H28A 109.4 . . ?
C25 C28 H28B 109.4 . . ?
C29 C28 H28B 109.4 . . ?
H28A C28 H28B 108.0 . . ?
C30 C29 C34 118.5(9) . . ?
C30 C29 C28 121.6(9) . . ?
C34 C29 C28 119.8(8) . . ?
O9 C30 C31 125.2(9) . . ?
O9 C30 C29 115.5(9) . . ?
C31 C30 C29 119.1(9) . . ?
C32 C31 C30 123.1(9) . . ?
C32 C31 H31 118.5 . . ?
C30 C31 H31 118.5 . . ?
C31 C32 C33 118.2(9) . . ?
C31 C32 C35 121.9(9) . . ?
C33 C32 C35 119.6(10) . . ?
C34 C33 O10 124.2(9) . . ?
C34 C33 C32 119.5(9) . . ?
O10 C33 C32 116.3(9) . . ?
C33 C34 C29 121.4(9) . . ?
C33 C34 H34 119.3 . . ?
C29 C34 H34 119.3 . . ?
C32 C35 C1 114.3(8) . . ?
C32 C35 H35A 108.7 . . ?
C1 C35 H35A 108.7 . . ?
C32 C35 H35B 108.7 . . ?
C1 C35 H35B 108.7 . . ?
H35A C35 H35B 107.6 . . ?
O1 C36 H36A 109.5 . . ?
O1 C36 H36B 109.5 . . ?
H36A C36 H36B 109.5 . . ?
O1 C36 H36C 109.5 . . ?
H36A C36 H36C 109.5 . . ?
H36B C36 H36C 109.5 . . ?
O2 C37 H37A 109.5 . . ?
O2 C37 H37B 109.5 . . ?
H37A C37 H37B 109.5 . . ?
O2 C37 H37C 109.5 . . ?
H37A C37 H37C 109.5 . . ?
H37B C37 H37C 109.5 . . ?
O3 C38 H38A 109.5 . . ?
O3 C38 H38B 109.5 . . ?
H38A C38 H38B 109.5 . . ?
O3 C38 H38C 109.5 . . ?
H38A C38 H38C 109.5 . . ?
H38B C38 H38C 109.5 . . ?
O4 C39 H39A 109.5 . . ?
O4 C39 H39B 109.5 . . ?
H39A C39 H39B 109.5 . . ?
O4 C39 H39C 109.5 . . ?
H39A C39 H39C 109.5 . . ?
H39B C39 H39C 109.5 . . ?
O5 C40 H40A 109.5 . . ?
O5 C40 H40B 109.5 . . ?
H40A C40 H40B 109.5 . . ?
O5 C40 H40C 109.5 . . ?
H40A C40 H40C 109.5 . . ?
H40B C40 H40C 109.5 . . ?
O6 C41 H41A 109.5 . . ?
O6 C41 H41B 109.5 . . ?
H41A C41 H41B 109.5 . . ?
O6 C41 H41C 109.5 . . ?
H41A C41 H41C 109.5 . . ?
H41B C41 H41C 109.5 . . ?
O7 C42 H42A 109.5 . . ?
O7 C42 H42B 109.5 . . ?
H42A C42 H42B 109.5 . . ?
O7 C42 H42C 109.5 . . ?
H42A C42 H42C 109.5 . . ?
H42B C42 H42C 109.5 . . ?
O8 C43 H43A 109.5 . . ?
O8 C43 H43B 109.5 . . ?
H43A C43 H43B 109.5 . . ?
O8 C43 H43C 109.5 . . ?
H43A C43 H43C 109.5 . . ?
H43B C43 H43C 109.5 . . ?
O9 C44 H44A 109.5 . . ?
O9 C44 H44B 109.5 . . ?
H44A C44 H44B 109.5 . . ?
O9 C44 H44C 109.5 . . ?
H44A C44 H44C 109.5 . . ?
H44B C44 H44C 109.5 . . ?
O10 C45 H45A 109.5 . . ?
O10 C45 H45B 109.5 . . ?
H45A C45 H45B 109.5 . . ?
O10 C45 H45C 109.5 . . ?
H45A C45 H45C 109.5 . . ?
H45B C45 H45C 109.5 . . ?
C47A C46A I1 111.9(9) . . ?
C47A C46A H46A 109.2 . . ?
I1 C46A H46A 109.2 . . ?
C47A C46A H46B 109.3 . . ?
I1 C46A H46B 109.2 . . ?
H46A C46A H46B 107.9 . . ?
C46A C47A C48A 98.5(8) . . ?
C46A C47A H47A 112.1 . . ?
C48A C47A H47A 112.1 . . ?
C46A C47A H47B 112.0 . . ?
C48A C47A H47B 112.1 . . ?
H47A C47A H47B 109.7 . . ?
C49A C48A C47A 99.6(8) . . ?
C49A C48A H48A 111.9 . . ?
C47A C48A H48A 111.9 . . ?
C49A C48A H48B 111.8 . . ?
C47A C48A H48B 111.9 . . ?
H48A C48A H48B 109.6 . . ?
C48A C49A I2 111.6(9) . . ?
C48A C49A H49A 109.3 . . ?
I2 C49A H49A 109.3 . . ?
C48A C49A H49B 109.3 . . ?
I2 C49A H49B 109.3 . . ?
H49A C49A H49B 108.0 . . ?
C47B C46B I1 112.7(9) . . ?
C47B C46B H46C 109.1 . . ?
I1 C46B H46C 109.1 . . ?
C47B C46B H46D 109.0 . . ?
I1 C46B H46D 109.0 . . ?
H46C C46B H46D 107.8 . . ?
C46B C47B C48B 98.3(8) . . ?
C46B C47B H47C 112.0 . . ?
C48B C47B H47C 112.1 . . ?
C46B C47B H47D 112.2 . . ?
C48B C47B H47D 112.1 . . ?
H47C C47B H47D 109.7 . . ?
C49B C48B C47B 99.6(9) . . ?
C49B C48B H48C 111.9 . . ?
C47B C48B H48C 111.9 . . ?
C49B C48B H48D 111.8 . . ?
C47B C48B H48D 111.8 . . ?
H48C C48B H48D 109.6 . . ?
C48B C49B I2 112.1(9) . . ?
C48B C49B H49C 109.2 . . ?
I2 C49B H49C 109.2 . . ?
C48B C49B H49D 109.2 . . ?
I2 C49B H49D 109.2 . . ?
H49C C49B H49D 107.9 . . ?

loop_
_geom_bond_atom_site_label_1
_geom_bond_atom_site_label_2
_geom_bond_distance
_geom_bond_site_symmetry_2
_geom_bond_publ_flag
I3 C50 1.96(3) . ?
I4 C52 2.018(10) . ?
O1 C2 1.440(14) . ?
O1 C36 1.449(14) . ?
O2 C5 1.409(13) . ?
O2 C37 1.413(14) . ?
O3 C9 1.384(12) . ?
O3 C38 1.457(13) . ?
O4 C12 1.409(13) . ?
O4 C39 1.441(14) . ?
O5 C16 1.389(10) . ?
O5 C40 1.432(13) . ?
O6 C19 1.407(11) . ?
O6 C41 1.429(17) . ?
O7 C23 1.384(11) . ?
O7 C42 1.420(14) . ?
O8 C26 1.401(11) . ?
O8 C43 1.429(15) . ?
O9 C30 1.364(11) . ?
O9 C44 1.447(15) . ?
O10 C33 1.375(12) . ?
O10 C45 1.387(18) . ?
C1 C6 1.356(15) . ?
C1 C2 1.387(14) . ?
C1 C35 1.537(15) . ?
C2 C3 1.333(14) . ?
C3 C4 1.347(15) . ?
C3 H3 0.9300 . ?
C4 C5 1.407(14) . ?
C4 C7 1.577(15) . ?
C5 C6 1.363(14) . ?
C6 H6 0.9300 . ?
C7 C8 1.497(14) . ?
C7 H7A 0.9700 . ?
C7 H7B 0.9700 . ?
C53 C53 1.53(3) 2_685 ?
C53 C52 1.547(10) . ?
C53 H53A 0.9700 . ?
C53 H53B 0.9700 . ?
C52 H52A 0.9700 . ?
C52 H52B 0.9700 . ?
C51 C51 1.35(6) 2_766 ?
C51 C50 1.70(4) . ?
C51 H51A 0.9700 . ?
C51 H51B 0.9700 . ?
C50 H50A 0.9700 . ?
C50 H50B 0.9700 . ?
C8 C13 1.373(14) . ?
C8 C9 1.384(14) . ?
C9 C10 1.379(13) . ?
C10 C11 1.412(13) . ?
C10 H10 0.9300 . ?
C11 C12 1.411(13) . ?
C11 C14 1.456(12) . ?
C12 C13 1.361(13) . ?
C13 H13 0.9300 . ?
C14 C15 1.550(13) . ?
C14 H14A 0.9700 . ?
C14 H14B 0.9700 . ?
C15 C16 1.366(13) . ?
C15 C20 1.393(12) . ?
C16 C17 1.394(13) . ?
C17 C18 1.398(13) . ?
C17 H17 0.9300 . ?
C18 C19 1.395(15) . ?
C18 C21 1.518(13) . ?
C19 C20 1.362(14) . ?
C20 H20 0.9300 . ?
C21 C22 1.527(13) . ?
C21 H21A 0.9700 . ?
C21 H21B 0.9700 . ?
C22 C27 1.396(12) . ?
C22 C23 1.401(15) . ?
C23 C24 1.382(14) . ?
C24 C25 1.375(12) . ?
C24 H24 0.9300 . ?
C25 C26 1.378(14) . ?
C25 C28 1.510(12) . ?
C26 C27 1.387(12) . ?
C27 H27 0.9300 . ?
C28 C29 1.547(13) . ?
C28 H28A 0.9700 . ?
C28 H28B 0.9700 . ?
C29 C30 1.390(13) . ?
C29 C34 1.406(14) . ?
C30 C31 1.382(14) . ?
C31 C32 1.359(15) . ?
C31 H31 0.9300 . ?
C32 C33 1.418(14) . ?
C32 C35 1.515(14) . ?
C33 C34 1.370(13) . ?
C34 H34 0.9300 . ?
C35 H35A 0.9700 . ?
C35 H35B 0.9700 . ?
C36 H36A 0.9600 . ?
C36 H36B 0.9600 . ?
C36 H36C 0.9600 . ?
C37 H37A 0.9600 . ?
C37 H37B 0.9600 . ?
C37 H37C 0.9600 . ?
C38 H38A 0.9600 . ?
C38 H38B 0.9600 . ?
C38 H38C 0.9600 . ?
C39 H39A 0.9600 . ?
C39 H39B 0.9600 . ?
C39 H39C 0.9600 . ?
C40 H40A 0.9600 . ?
C40 H40B 0.9600 . ?
C40 H40C 0.9600 . ?
C41 H41A 0.9600 . ?
C41 H41B 0.9600 . ?
C41 H41C 0.9600 . ?
C42 H42A 0.9600 . ?
C42 H42B 0.9600 . ?
C42 H42C 0.9600 . ?
C43 H43A 0.9600 . ?
C43 H43B 0.9600 . ?
C43 H43C 0.9600 . ?
C44 H44A 0.9600 . ?
C44 H44B 0.9600 . ?
C44 H44C 0.9600 . ?
C45 H45A 0.9600 . ?
C45 H45B 0.9600 . ?
C45 H45C 0.9600 . ?
I1 C46B 2.058(10) . ?
I1 C46A 2.062(10) . ?
C46A C47A 1.543(10) . ?
C46A H46A 0.9700 . ?
C46A H46B 0.9700 . ?
C47A C48A 1.544(10) . ?
C47A H47A 0.9700 . ?
C47A H47B 0.9700 . ?
C48A C49A 1.534(10) . ?
C48A H48A 0.9700 . ?
C48A H48B 0.9700 . ?
C49A I2 2.063(10) . ?
C49A H49A 0.9700 . ?
C49A H49B 0.9700 . ?
C46B C47B 1.541(10) . ?
C46B H46C 0.9700 . ?
C46B H46D 0.9700 . ?
C47B C48B 1.546(10) . ?
C47B H47C 0.9700 . ?
C47B H47D 0.9700 . ?
C48B C49B 1.534(10) . ?
C48B H48C 0.9700 . ?
C48B H48D 0.9700 . ?
C49B I2 2.069(10) . ?
C49B H49C 0.9700 . ?
C49B H49D 0.9700 . ?

loop_
_geom_torsion_atom_site_label_1
_geom_torsion_atom_site_label_2
_geom_torsion_atom_site_label_3
_geom_torsion_atom_site_label_4
_geom_torsion
_geom_torsion_site_symmetry_1
_geom_torsion_site_symmetry_2
_geom_torsion_site_symmetry_3
_geom_torsion_site_symmetry_4
_geom_torsion_publ_flag
C6 C1 C2 C3 -0.6(13) . . . . ?
C35 C1 C2 C3 -177.7(8) . . . . ?
C6 C1 C2 O1 178.8(8) . . . . ?
C35 C1 C2 O1 1.7(12) . . . . ?
C36 O1 C2 C3 3.5(14) . . . . ?
C36 O1 C2 C1 -175.9(9) . . . . ?
C1 C2 C3 C4 0.1(14) . . . . ?
O1 C2 C3 C4 -179.3(8) . . . . ?
C2 C3 C4 C5 -0.6(13) . . . . ?
C2 C3 C4 C7 178.7(8) . . . . ?
C3 C4 C5 C6 1.7(13) . . . . ?
C7 C4 C5 C6 -177.6(8) . . . . ?
C3 C4 C5 O2 179.5(8) . . . . ?
C7 C4 C5 O2 0.2(12) . . . . ?
C37 O2 C5 C6 -3.9(14) . . . . ?
C37 O2 C5 C4 178.4(9) . . . . ?
C2 C1 C6 C5 1.7(13) . . . . ?
C35 C1 C6 C5 178.9(8) . . . . ?
C4 C5 C6 C1 -2.3(13) . . . . ?
O2 C5 C6 C1 -179.9(9) . . . . ?
C3 C4 C7 C8 -87.8(11) . . . . ?
C5 C4 C7 C8 91.5(10) . . . . ?
C53 C53 C52 I4 -150(3) 2_685 . . . ?
C51 C51 C50 I3 -174(2) 2_766 . . . ?
C4 C7 C8 C13 -91.9(11) . . . . ?
C4 C7 C8 C9 87.2(11) . . . . ?
C13 C8 C9 C10 1.4(14) . . . . ?
C7 C8 C9 C10 -177.7(9) . . . . ?
C13 C8 C9 O3 -179.6(8) . . . . ?
C7 C8 C9 O3 1.3(14) . . . . ?
C38 O3 C9 C10 -1.8(14) . . . . ?
C38 O3 C9 C8 179.2(9) . . . . ?
C8 C9 C10 C11 -0.3(14) . . . . ?
O3 C9 C10 C11 -179.2(8) . . . . ?
C9 C10 C11 C12 -1.0(12) . . . . ?
C9 C10 C11 C14 178.6(8) . . . . ?
C39 O4 C12 C13 0.3(14) . . . . ?
C39 O4 C12 C11 -177.6(9) . . . . ?
C10 C11 C12 C13 1.2(12) . . . . ?
C14 C11 C12 C13 -178.4(8) . . . . ?
C10 C11 C12 O4 179.1(7) . . . . ?
C14 C11 C12 O4 -0.5(12) . . . . ?
O4 C12 C13 C8 -177.8(8) . . . . ?
C11 C12 C13 C8 -0.1(13) . . . . ?
C9 C8 C13 C12 -1.2(13) . . . . ?
C7 C8 C13 C12 177.9(9) . . . . ?
C12 C11 C14 C15 92.3(10) . . . . ?
C10 C11 C14 C15 -87.2(10) . . . . ?
C11 C14 C15 C16 86.6(10) . . . . ?
C11 C14 C15 C20 -88.4(10) . . . . ?
C20 C15 C16 O5 179.9(7) . . . . ?
C14 C15 C16 O5 4.8(12) . . . . ?
C20 C15 C16 C17 0.5(12) . . . . ?
C14 C15 C16 C17 -174.6(7) . . . . ?
C40 O5 C16 C15 -178.3(9) . . . . ?
C40 O5 C16 C17 1.1(12) . . . . ?
C15 C16 C17 C18 -0.6(12) . . . . ?
O5 C16 C17 C18 -180.0(7) . . . . ?
C16 C17 C18 C19 0.3(12) . . . . ?
C16 C17 C18 C21 -179.5(8) . . . . ?
C17 C18 C19 C20 0.1(13) . . . . ?
C21 C18 C19 C20 179.9(8) . . . . ?
C17 C18 C19 O6 179.5(7) . . . . ?
C21 C18 C19 O6 -0.7(13) . . . . ?
C41 O6 C19 C20 -2.7(16) . . . . ?
C41 O6 C19 C18 178.0(12) . . . . ?
C18 C19 C20 C15 -0.3(14) . . . . ?
O6 C19 C20 C15 -179.5(8) . . . . ?
C16 C15 C20 C19 -0.1(13) . . . . ?
C14 C15 C20 C19 175.1(8) . . . . ?
C19 C18 C21 C22 89.6(11) . . . . ?
C17 C18 C21 C22 -90.6(10) . . . . ?
C18 C21 C22 C27 -91.8(10) . . . . ?
C18 C21 C22 C23 88.4(11) . . . . ?
C42 O7 C23 C24 -4.4(14) . . . . ?
C42 O7 C23 C22 175.1(10) . . . . ?
C27 C22 C23 C24 1.7(13) . . . . ?
C21 C22 C23 C24 -178.5(8) . . . . ?
C27 C22 C23 O7 -177.8(7) . . . . ?
C21 C22 C23 O7 2.0(12) . . . . ?
O7 C23 C24 C25 178.0(8) . . . . ?
C22 C23 C24 C25 -1.4(13) . . . . ?
C23 C24 C25 C26 0.5(13) . . . . ?
C23 C24 C25 C28 179.3(8) . . . . ?
C24 C25 C26 C27 0.1(13) . . . . ?
C28 C25 C26 C27 -178.6(8) . . . . ?
C24 C25 C26 O8 178.0(7) . . . . ?
C28 C25 C26 O8 -0.8(12) . . . . ?
C43 O8 C26 C25 179.0(10) . . . . ?
C43 O8 C26 C27 -3.1(14) . . . . ?
C25 C26 C27 C22 0.2(12) . . . . ?
O8 C26 C27 C22 -177.5(8) . . . . ?
C23 C22 C27 C26 -1.1(12) . . . . ?
C21 C22 C27 C26 179.1(8) . . . . ?
C24 C25 C28 C29 -85.5(10) . . . . ?
C26 C25 C28 C29 93.2(10) . . . . ?
C25 C28 C29 C30 85.5(10) . . . . ?
C25 C28 C29 C34 -90.8(10) . . . . ?
C44 O9 C30 C31 5.7(14) . . . . ?
C44 O9 C30 C29 -179.0(9) . . . . ?
C34 C29 C30 O9 -177.8(7) . . . . ?
C28 C29 C30 O9 5.8(12) . . . . ?
C34 C29 C30 C31 -2.2(12) . . . . ?
C28 C29 C30 C31 -178.6(8) . . . . ?
O9 C30 C31 C32 179.2(9) . . . . ?
C29 C30 C31 C32 4.1(14) . . . . ?
C30 C31 C32 C33 -1.8(14) . . . . ?
C30 C31 C32 C35 172.3(9) . . . . ?
C45 O10 C33 C34 -5.2(16) . . . . ?
C45 O10 C33 C32 172.7(11) . . . . ?
C31 C32 C33 C34 -2.2(14) . . . . ?
C35 C32 C33 C34 -176.5(9) . . . . ?
C31 C32 C33 O10 179.8(9) . . . . ?
C35 C32 C33 O10 5.6(13) . . . . ?
O10 C33 C34 C29 -178.2(9) . . . . ?
C32 C33 C34 C29 4.0(14) . . . . ?
C30 C29 C34 C33 -1.7(13) . . . . ?
C28 C29 C34 C33 174.7(8) . . . . ?
C31 C32 C35 C1 -85.8(12) . . . . ?
C33 C32 C35 C1 88.2(11) . . . . ?
C6 C1 C35 C32 -89.8(11) . . . . ?
C2 C1 C35 C32 87.3(11) . . . . ?
I1 C46A C47A C48A -162(3) . . . . ?
C46A C47A C48A C49A 172(3) . . . . ?
C47A C48A C49A I2 152(2) . . . . ?
I1 C46B C47B C48B -162(3) . . . . ?
C46B C47B C48B C49B -126(3) . . . . ?
C47B C48B C49B I2 -153(2) . . . . ?
